data_2022822
loop_
_publ_author_name
'Kubono, Koji'
'Tanaka, Ryoichi'
'Kashiwagi, Yukiyasu'
'Tani, Keita'
'Yokoi, Kunihiko'

_publ_section_title
;
 Crystal structure of
 poly[(acetonitrile-\kN)(\m3-7-{[bis(pyridin-2-ylmethyl)amino]methyl}-8-hydroxyquinoline-5-sulfonato-\k4
 N,O:O&#x2032;:O&#x2032;&#x2032;)sodium]
;
_journal_coeditor_code YZ2037
_journal_issue 8
_journal_name_full 'Acta Crystallographica Section E Crystallographic Communications'
_journal_paper_doi 10.1107/S2056989023005959
_journal_volume 79
_journal_year 2023
_chemical_formula_iupac '[Na (C22 H19 N4 O4 S) (C2 H3 N1)]'
_chemical_formula_moiety 'C24 H22 N5 Na O4 S'
_chemical_formula_sum 'C24 H22 N5 Na O4 S'
_chemical_formula_weight 499.52
_chemical_name_systematic
Poly[(acetonitrile-\k<i>N</i>)(\m~3~-7-{[bis(pyridin-2-ylmethyl)amino]methyl}-8-hydroxyquinoline-5-sulfonato-\k^4^<i>N</i>,<i>O</i>:<i>O</i>':<i>O</i>'')sodium]
_space_group_crystal_system monoclinic
_space_group_IT_number 14
_space_group_name_Hall '-P 2ybc'
_space_group_name_H-M_alt 'P 1 21/c 1'
_atom_sites_solution_hydrogens geom
_atom_sites_solution_primary direct
_atom_sites_solution_secondary difmap
_cell_angle_alpha 90.0000
_cell_angle_beta 106.378(8)
_cell_angle_gamma 90.0000
_cell_formula_units_Z 4
_cell_length_a 10.4951(4)
_cell_length_b 14.1401(5)
_cell_length_c 16.9249(6)
_cell_measurement_reflns_used 16856
_cell_measurement_temperature 173
_cell_measurement_theta_max 27.42
_cell_measurement_theta_min 2.06
_cell_volume 2409.77(18)
_computing_cell_refinement
;
RAPID-AUTO (Rigaku, 2006)
;
_computing_data_collection
;
RAPID-AUTO (Rigaku, 2006)
;
_computing_data_reduction
;
RAPID-AUTO (Rigaku, 2006)
;
_computing_molecular_graphics
;
PLATON (Spek, 2020)
;
_computing_publication_material
;
CrystalStructure (Rigaku, 2016)
;
_computing_structure_refinement
;
<i>SHELXL2014/7</i> (Sheldrick, 2015)
;
_computing_structure_solution
;
SIR92 (Altomare, <i>et al.</i>, 1993)
;
_diffrn_ambient_temperature 173
_diffrn_detector_area_resol_mean 10.000
_diffrn_measured_fraction_theta_full 0.998
_diffrn_measured_fraction_theta_max 0.998
_diffrn_measurement_device_type 'Rigaku R-AXIS RAPID'
_diffrn_measurement_method \w
_diffrn_radiation_type 'Mo K\a'
_diffrn_radiation_wavelength 0.71075
_diffrn_reflns_av_R_equivalents 0.0420
_diffrn_reflns_av_unetI/netI 0.0347
_diffrn_reflns_limit_h_max 13
_diffrn_reflns_limit_h_min -13
_diffrn_reflns_limit_k_max 18
_diffrn_reflns_limit_k_min -18
_diffrn_reflns_limit_l_max 21
_diffrn_reflns_limit_l_min -20
_diffrn_reflns_number 23162
_diffrn_reflns_theta_full 25.242
_diffrn_reflns_theta_max 27.426
_diffrn_reflns_theta_min 2.483
_diffrn_standards_number 0
_exptl_absorpt_coefficient_mu 0.193
_exptl_absorpt_correction_T_max 0.971
_exptl_absorpt_correction_T_min 0.867
_exptl_absorpt_correction_type multi-scan
_exptl_absorpt_process_details
;
(ABSCOR; Higashi, 1995)
;
_exptl_crystal_colour colorless
_exptl_crystal_density_diffrn 1.377
_exptl_crystal_density_method 'not measured'
_exptl_crystal_description block
_exptl_crystal_F_000 1040.00
_exptl_crystal_size_max 0.250
_exptl_crystal_size_mid 0.200
_exptl_crystal_size_min 0.150
_refine_diff_density_max 0.32
_refine_diff_density_min -0.30
_refine_ls_extinction_method none
_refine_ls_goodness_of_fit_ref 1.014
_refine_ls_hydrogen_treatment mixed
_refine_ls_number_parameters 321
_refine_ls_number_reflns 5490
_refine_ls_number_restraints 0
_refine_ls_R_factor_all 0.0706
_refine_ls_R_factor_gt 0.0435
_refine_ls_shift/su_max 0.001
_refine_ls_structure_factor_coef Fsqd
_refine_ls_weighting_details 'w = 1/[\s^2^(Fo^2^)+(0.0403P)^2^+1.2511P] where P=(Fo^2^+2Fc^2^)/3'
_refine_ls_weighting_scheme calc
_refine_ls_wR_factor_gt 0.0932
_refine_ls_wR_factor_ref 0.1028
_reflns_number_gt 4023
_reflns_number_total 5490
_reflns_threshold_expression F^2^>2.0\s(F^2^)
_cod_data_source_file yz2037sup1.cif
_cod_data_source_block I
_cod_database_code 2022822

loop_
_space_group_symop_id
_space_group_symop_operation_xyz
1 +X,+Y,+Z
2 -X,1/2+Y,1/2-Z
3 -X,-Y,-Z
4 +X,-1/2-Y,-1/2+Z

loop_
_atom_site_type_symbol
_atom_site_label
_atom_site_fract_x
_atom_site_fract_y
_atom_site_fract_z
_atom_site_U_iso_or_equiv
_atom_site_adp_type
_atom_site_calc_flag
_atom_site_occupancy
_atom_site_disorder_assembly
_atom_site_disorder_group
S S1 1.18114(5) 0.46635(3) 0.90911(3) 0.03024(12) Uani d 1 . .
Na Na2 1.07043(8) 0.10172(5) 0.58208(5) 0.03309(19) Uani d 1 . .
O O3 1.02142(14) 0.26904(9) 0.58507(8) 0.0319(3) Uani d 1 . .
O O4 1.12279(14) 0.55994(10) 0.89339(9) 0.0394(3) Uani d 1 . .
O O5 1.12432(16) 0.40982(11) 0.96284(9) 0.0444(4) Uani d 1 . .
O O6 1.32483(13) 0.46752(10) 0.93467(9) 0.0395(3) Uani d 1 . .
N N7 1.18687(17) 0.18141(11) 0.71220(10) 0.0315(4) Uani d 1 . .
N N8 0.78852(16) 0.40512(11) 0.56663(9) 0.0291(3) Uani d 1 . .
N N9 0.85965(17) 0.32740(12) 0.43831(10) 0.0363(4) Uani d 1 . .
N N10 0.49005(19) 0.36242(14) 0.62557(13) 0.0472(5) Uani d 1 . .
N N11 1.2229(2) -0.03275(15) 0.63619(14) 0.0582(6) Uani d 1 . .
C C12 1.05317(18) 0.31647(13) 0.65748(11) 0.0261(4) Uani d 1 . .
C C13 1.00738(18) 0.40634(12) 0.66745(11) 0.0269(4) Uani d 1 . .
C C14 1.04797(18) 0.44926(13) 0.74581(11) 0.0272(4) Uani d 1 . .
H H14 1.014363 0.510196 0.752534 0.033 Uiso calc 1 . .
C C15 1.13363(18) 0.40683(13) 0.81249(11) 0.0267(4) Uani d 1 . .
C C16 1.18340(18) 0.31472(13) 0.80365(11) 0.0275(4) Uani d 1 . .
C C17 1.2732(2) 0.26440(14) 0.86880(12) 0.0349(5) Uani d 1 . .
H H17 1.301928 0.291025 0.922443 0.042 Uiso calc 1 . .
C C18 1.3174(2) 0.17810(15) 0.85359(13) 0.0421(5) Uani d 1 . .
H H18 1.378379 0.144070 0.896296 0.051 Uiso calc 1 . .
C C19 1.2722(2) 0.13945(14) 0.77409(13) 0.0388(5) Uani d 1 . .
H H19 1.305452 0.079314 0.764561 0.047 Uiso calc 1 . .
C C20 1.14255(18) 0.26954(12) 0.72610(11) 0.0260(4) Uani d 1 . .
C C21 0.91430(19) 0.45661(13) 0.59585(12) 0.0303(4) Uani d 1 . .
H H21A 0.896845 0.521199 0.612841 0.036 Uiso calc 1 . .
H H21B 0.956231 0.462263 0.550483 0.036 Uiso calc 1 . .
C C22 0.7130(2) 0.43493(15) 0.48490(12) 0.0364(5) Uani d 1 . .
H H22A 0.716550 0.504736 0.481568 0.044 Uiso calc 1 . .
H H22B 0.618938 0.416526 0.475797 0.044 Uiso calc 1 . .
C C23 0.7636(2) 0.39248(14) 0.41728(12) 0.0324(4) Uani d 1 . .
C C24 0.7072(2) 0.42029(16) 0.33616(13) 0.0409(5) Uani d 1 . .
H H24 0.640408 0.467689 0.323134 0.049 Uiso calc 1 . .
C C25 0.7503(2) 0.37761(18) 0.27478(13) 0.0487(6) Uani d 1 . .
H H25 0.713422 0.395451 0.218858 0.058 Uiso calc 1 . .
C C26 0.8473(2) 0.30886(17) 0.29556(14) 0.0475(6) Uani d 1 . .
H H26 0.877040 0.277717 0.254261 0.057 Uiso calc 1 . .
C C27 0.9004(2) 0.28629(17) 0.37764(14) 0.0437(5) Uani d 1 . .
H H27 0.968416 0.239856 0.392049 0.052 Uiso calc 1 . .
C C28 0.7092(2) 0.41116(14) 0.62489(12) 0.0329(4) Uani d 1 . .
H H28A 0.666499 0.474147 0.619956 0.040 Uiso calc 1 . .
H H28B 0.768646 0.405127 0.681603 0.040 Uiso calc 1 . .
C C29 0.60371(19) 0.33608(14) 0.61095(12) 0.0313(4) Uani d 1 . .
C C30 0.6250(2) 0.24534(14) 0.58610(13) 0.0375(5) Uani d 1 . .
H H30 0.706913 0.229419 0.575984 0.045 Uiso calc 1 . .
C C31 0.5256(2) 0.17819(16) 0.57619(13) 0.0448(5) Uani d 1 . .
H H31 0.537800 0.115726 0.558990 0.054 Uiso calc 1 . .
C C32 0.4090(2) 0.20405(19) 0.59181(15) 0.0523(6) Uani d 1 . .
H H32 0.338984 0.159710 0.586228 0.063 Uiso calc 1 . .
C C33 0.3958(2) 0.2952(2) 0.61563(18) 0.0590(7) Uani d 1 . .
H H33 0.314422 0.312303 0.625879 0.071 Uiso calc 1 . .
C C34 1.3112(3) -0.07824(16) 0.63605(14) 0.0474(6) Uani d 1 . .
C C35 1.4259(3) -0.1369(2) 0.6367(2) 0.0806(10) Uani d 1 . .
H H35A 1.481852 -0.103827 0.608024 0.121 Uiso calc 1 . .
H H35B 1.395569 -0.196938 0.608878 0.121 Uiso calc 1 . .
H H35C 1.477330 -0.149253 0.693795 0.121 Uiso calc 1 . .
H H3 0.958(2) 0.2949(17) 0.5457(16) 0.051(7) Uiso d 1 . .

loop_
_atom_site_aniso_label
_atom_site_aniso_U_11
_atom_site_aniso_U_22
_atom_site_aniso_U_33
_atom_site_aniso_U_12
_atom_site_aniso_U_13
_atom_site_aniso_U_23
S1 0.0311(2) 0.0346(3) 0.0258(2) -0.0037(2) 0.00925(19) -0.00541(19)
Na2 0.0414(4) 0.0325(4) 0.0282(4) -0.0002(3) 0.0143(3) -0.0019(3)
O3 0.0414(8) 0.0307(7) 0.0218(7) 0.0043(6) 0.0058(6) 0.0001(5)
O4 0.0424(8) 0.0370(8) 0.0375(8) 0.0038(6) 0.0093(7) -0.0093(6)
O5 0.0543(10) 0.0549(9) 0.0285(8) -0.0145(8) 0.0190(7) -0.0051(6)
O6 0.0324(7) 0.0416(8) 0.0412(8) -0.0034(6) 0.0048(6) -0.0066(7)
N7 0.0405(9) 0.0257(8) 0.0282(9) 0.0011(7) 0.0095(7) 0.0010(6)
N8 0.0304(8) 0.0344(8) 0.0232(8) 0.0014(7) 0.0088(7) 0.0002(6)
N9 0.0389(10) 0.0418(10) 0.0293(9) 0.0014(8) 0.0112(8) -0.0003(7)
N10 0.0402(10) 0.0538(12) 0.0549(12) 0.0031(9) 0.0255(9) 0.0010(9)
N11 0.0693(15) 0.0459(12) 0.0577(14) 0.0152(11) 0.0152(11) -0.0014(10)
C12 0.0290(9) 0.0279(9) 0.0238(9) -0.0044(7) 0.0112(8) -0.0003(7)
C13 0.0265(9) 0.0287(9) 0.0266(9) -0.0023(7) 0.0093(8) 0.0021(7)
C14 0.0285(9) 0.0265(9) 0.0285(9) -0.0006(7) 0.0112(8) -0.0006(7)
C15 0.0264(9) 0.0303(9) 0.0255(9) -0.0039(7) 0.0106(8) -0.0035(7)
C16 0.0281(9) 0.0298(9) 0.0258(9) -0.0046(8) 0.0096(8) 0.0020(7)
C17 0.0411(12) 0.0346(11) 0.0258(10) -0.0037(9) 0.0044(9) 0.0001(8)
C18 0.0497(13) 0.0323(11) 0.0354(12) 0.0048(10) -0.0026(10) 0.0054(9)
C19 0.0490(13) 0.0281(10) 0.0361(11) 0.0064(9) 0.0066(10) 0.0025(8)
C20 0.0294(9) 0.0261(9) 0.0249(9) -0.0023(7) 0.0115(8) 0.0019(7)
C21 0.0337(10) 0.0292(10) 0.0281(10) -0.0002(8) 0.0090(8) 0.0027(8)
C22 0.0367(11) 0.0412(11) 0.0295(11) 0.0061(9) 0.0061(9) 0.0025(9)
C23 0.0343(11) 0.0340(10) 0.0275(10) -0.0041(9) 0.0065(8) 0.0010(8)
C24 0.0452(12) 0.0435(12) 0.0306(11) -0.0026(10) 0.0053(9) 0.0036(9)
C25 0.0575(15) 0.0606(15) 0.0256(11) -0.0131(12) 0.0079(10) 0.0011(10)
C26 0.0533(14) 0.0608(15) 0.0327(12) -0.0085(12) 0.0191(11) -0.0100(10)
C27 0.0448(13) 0.0514(13) 0.0371(12) -0.0003(11) 0.0153(10) -0.0065(10)
C28 0.0358(11) 0.0349(11) 0.0305(10) 0.0031(8) 0.0133(9) -0.0036(8)
C29 0.0312(10) 0.0397(11) 0.0233(9) 0.0025(8) 0.0081(8) 0.0029(8)
C30 0.0357(11) 0.0387(11) 0.0372(12) 0.0026(9) 0.0087(9) -0.0010(9)
C31 0.0507(14) 0.0426(12) 0.0350(12) -0.0069(10) 0.0021(10) 0.0012(9)
C32 0.0462(14) 0.0641(16) 0.0454(14) -0.0189(12) 0.0112(11) 0.0054(12)
C33 0.0385(13) 0.0741(19) 0.0722(19) -0.0056(13) 0.0286(13) 0.0041(15)
C34 0.0618(16) 0.0419(13) 0.0405(13) 0.0019(12) 0.0179(12) 0.0003(10)
C35 0.074(2) 0.087(2) 0.092(2) 0.0236(18) 0.0406(19) -0.0027(19)

loop_
_atom_type_symbol
_atom_type_description
_atom_type_scat_dispersion_real
_atom_type_scat_dispersion_imag
_atom_type_scat_source
C C 0.0033 0.0016
;
International Tables for Crystallography
(Vol. C, Tables 4.2.6.8 and 6.1.1.4)
;
H H 0.0000 0.0000
;
International Tables for Crystallography
(Vol. C, Table 6.1.1.4)
;
N N 0.0061 0.0033
;
International Tables for Crystallography
(Vol. C, Tables 4.2.6.8 and 6.1.1.4)
;
Na Na 0.0362 0.0249
;
International Tables for Crystallography
(Vol. C, Tables 4.2.6.8 and 6.1.1.4)
;
O O 0.0106 0.0060
;
International Tables for Crystallography
(Vol. C, Tables 4.2.6.8 and 6.1.1.4)
;
S S 0.1246 0.1234
;
International Tables for Crystallography
(Vol. C, Tables 4.2.6.8 and 6.1.1.4)
;

loop_
_geom_angle_atom_site_label_1
_geom_angle_atom_site_label_2
_geom_angle_atom_site_label_3
_geom_angle_site_symmetry_1
_geom_angle_site_symmetry_3
_geom_angle
_geom_angle_publ_flag
O6 S1 O4 . . 113.25(9) ?
O6 S1 O5 . . 113.25(9) ?
O4 S1 O5 . . 112.87(9) ?
O6 S1 C15 . . 106.16(9) ?
O4 S1 C15 . . 105.55(9) ?
O5 S1 C15 . . 104.82(9) ?
O6 S1 Na2 . 2_756 139.46(6) ?
O4 S1 Na2 . 2_756 34.63(6) ?
O5 S1 Na2 . 2_756 79.43(7) ?
C15 S1 Na2 . 2_756 107.18(6) ?
O5 Na2 O4 4_565 2_746 127.68(7) ?
O5 Na2 O3 4_565 . 101.42(6) ?
O4 Na2 O3 2_746 . 92.56(6) ?
O5 Na2 N7 4_565 . 130.30(7) ?
O4 Na2 N7 2_746 . 101.50(6) ?
O3 Na2 N7 . . 65.83(5) ?
O5 Na2 N11 4_565 . 88.66(7) ?
O4 Na2 N11 2_746 . 104.46(7) ?
O3 Na2 N11 . . 148.91(7) ?
N7 Na2 N11 . . 85.14(7) ?
O5 Na2 S1 4_565 2_746 113.91(5) ?
O4 Na2 S1 2_746 2_746 21.39(4) ?
O3 Na2 S1 . 2_746 112.83(4) ?
N7 Na2 S1 . 2_746 115.19(5) ?
N11 Na2 S1 . 2_746 88.83(6) ?
O5 Na2 Na2 4_565 3_756 57.30(5) ?
O4 Na2 Na2 2_746 3_756 76.32(5) ?
O3 Na2 Na2 . 3_756 132.85(5) ?
N7 Na2 Na2 . 3_756 160.89(5) ?
N11 Na2 Na2 . 3_756 77.20(6) ?
S1 Na2 Na2 2_746 3_756 57.86(2) ?
C12 O3 Na2 . . 120.18(11) ?
C12 O3 H3 . . 114.9(16) ?
Na2 O3 H3 . . 120.7(16) ?
S1 O4 Na2 . 2_756 123.98(9) ?
S1 O5 Na2 . 4_566 148.14(10) ?
C19 N7 C20 . . 117.48(17) ?
C19 N7 Na2 . . 124.08(13) ?
C20 N7 Na2 . . 117.42(12) ?
C22 N8 C28 . . 111.39(16) ?
C22 N8 C21 . . 112.06(15) ?
C28 N8 C21 . . 111.93(15) ?
C23 N9 C27 . . 118.06(18) ?
C29 N10 C33 . . 116.2(2) ?
C34 N11 Na2 . . 151.4(2) ?
O3 C12 C13 . . 124.01(17) ?
O3 C12 C20 . . 116.23(16) ?
C13 C12 C20 . . 119.75(17) ?
C12 C13 C14 . . 119.07(17) ?
C12 C13 C21 . . 120.28(17) ?
C14 C13 C21 . . 120.64(16) ?
C15 C14 C13 . . 122.77(17) ?
C15 C14 H14 . . 118.6 ?
C13 C14 H14 . . 118.6 ?
C14 C15 C16 . . 119.26(17) ?
C14 C15 S1 . . 119.96(14) ?
C16 C15 S1 . . 120.78(14) ?
C20 C16 C17 . . 117.06(17) ?
C20 C16 C15 . . 119.07(17) ?
C17 C16 C15 . . 123.87(17) ?
C18 C17 C16 . . 119.36(19) ?
C18 C17 H17 . . 120.3 ?
C16 C17 H17 . . 120.3 ?
C17 C18 C19 . . 119.39(19) ?
C17 C18 H18 . . 120.3 ?
C19 C18 H18 . . 120.3 ?
N7 C19 C18 . . 123.96(19) ?
N7 C19 H19 . . 118.0 ?
C18 C19 H19 . . 118.0 ?
N7 C20 C16 . . 122.71(17) ?
N7 C20 C12 . . 117.21(16) ?
C16 C20 C12 . . 120.07(16) ?
N8 C21 C13 . . 110.84(15) ?
N8 C21 H21A . . 109.5 ?
C13 C21 H21A . . 109.5 ?
N8 C21 H21B . . 109.5 ?
C13 C21 H21B . . 109.5 ?
H21A C21 H21B . . 108.1 ?
N8 C22 C23 . . 113.07(16) ?
N8 C22 H22A . . 109.0 ?
C23 C22 H22A . . 109.0 ?
N8 C22 H22B . . 109.0 ?
C23 C22 H22B . . 109.0 ?
H22A C22 H22B . . 107.8 ?
N9 C23 C24 . . 122.47(19) ?
N9 C23 C22 . . 118.05(17) ?
C24 C23 C22 . . 119.46(19) ?
C25 C24 C23 . . 118.7(2) ?
C25 C24 H24 . . 120.6 ?
C23 C24 H24 . . 120.6 ?
C26 C25 C24 . . 119.3(2) ?
C26 C25 H25 . . 120.3 ?
C24 C25 H25 . . 120.3 ?
C25 C26 C27 . . 118.6(2) ?
C25 C26 H26 . . 120.7 ?
C27 C26 H26 . . 120.7 ?
N9 C27 C26 . . 122.8(2) ?
N9 C27 H27 . . 118.6 ?
C26 C27 H27 . . 118.6 ?
N8 C28 C29 . . 112.78(16) ?
N8 C28 H28A . . 109.0 ?
C29 C28 H28A . . 109.0 ?
N8 C28 H28B . . 109.0 ?
C29 C28 H28B . . 109.0 ?
H28A C28 H28B . . 107.8 ?
N10 C29 C30 . . 122.79(19) ?
N10 C29 C28 . . 115.47(18) ?
C30 C29 C28 . . 121.73(18) ?
C31 C30 C29 . . 119.4(2) ?
C31 C30 H30 . . 120.3 ?
C29 C30 H30 . . 120.3 ?
C32 C31 C30 . . 118.4(2) ?
C32 C31 H31 . . 120.8 ?
C30 C31 H31 . . 120.8 ?
C33 C32 C31 . . 118.5(2) ?
C33 C32 H32 . . 120.8 ?
C31 C32 H32 . . 120.8 ?
N10 C33 C32 . . 124.7(2) ?
N10 C33 H33 . . 117.6 ?
C32 C33 H33 . . 117.6 ?
N11 C34 C35 . . 179.4(3) ?
C34 C35 H35A . . 109.5 ?
C34 C35 H35B . . 109.5 ?
H35A C35 H35B . . 109.5 ?
C34 C35 H35C . . 109.5 ?
H35A C35 H35C . . 109.5 ?
H35B C35 H35C . . 109.5 ?

loop_
_geom_bond_atom_site_label_1
_geom_bond_atom_site_label_2
_geom_bond_site_symmetry_2
_geom_bond_distance
_geom_bond_publ_flag
S1 O6 . 1.4469(14) ?
S1 O4 . 1.4510(15) ?
S1 O5 . 1.4585(15) ?
S1 C15 . 1.7808(18) ?
S1 Na2 2_756 3.2984(9) ?
Na2 O5 4_565 2.2500(16) ?
Na2 O4 2_746 2.2602(16) ?
Na2 O3 . 2.4248(15) ?
Na2 N7 . 2.4690(18) ?
Na2 N11 . 2.487(2) ?
Na2 Na2 3_756 3.9829(15) ?
O3 C12 . 1.354(2) ?
O3 H3 . 0.88(3) ?
N7 C19 . 1.312(3) ?
N7 C20 . 1.373(2) ?
N8 C22 . 1.449(2) ?
N8 C28 . 1.461(2) ?
N8 C21 . 1.466(2) ?
N9 C23 . 1.337(3) ?
N9 C27 . 1.350(3) ?
N10 C29 . 1.338(3) ?
N10 C33 . 1.347(3) ?
N11 C34 . 1.129(3) ?
C12 C13 . 1.386(3) ?
C12 C20 . 1.433(3) ?
C13 C14 . 1.411(3) ?
C13 C21 . 1.504(3) ?
C14 C15 . 1.367(3) ?
C14 H14 . 0.9500 ?
C15 C16 . 1.427(3) ?
C16 C20 . 1.413(3) ?
C16 C17 . 1.423(3) ?
C17 C18 . 1.356(3) ?
C17 H17 . 0.9500 ?
C18 C19 . 1.405(3) ?
C18 H18 . 0.9500 ?
C19 H19 . 0.9500 ?
C21 H21A . 0.9900 ?
C21 H21B . 0.9900 ?
C22 C23 . 1.515(3) ?
C22 H22A . 0.9900 ?
C22 H22B . 0.9900 ?
C23 C24 . 1.390(3) ?
C24 C25 . 1.383(3) ?
C24 H24 . 0.9500 ?
C25 C26 . 1.380(3) ?
C25 H25 . 0.9500 ?
C26 C27 . 1.380(3) ?
C26 H26 . 0.9500 ?
C27 H27 . 0.9500 ?
C28 C29 . 1.504(3) ?
C28 H28A . 0.9900 ?
C28 H28B . 0.9900 ?
C29 C30 . 1.388(3) ?
C30 C31 . 1.386(3) ?
C30 H30 . 0.9500 ?
C31 C32 . 1.372(3) ?
C31 H31 . 0.9500 ?
C32 C33 . 1.369(4) ?
C32 H32 . 0.9500 ?
C33 H33 . 0.9500 ?
C34 C35 . 1.459(4) ?
C35 H35A . 0.9800 ?
C35 H35B . 0.9800 ?
C35 H35C . 0.9800 ?

loop_
_geom_hbond_atom_site_label_D
_geom_hbond_atom_site_label_H
_geom_hbond_atom_site_label_A
_geom_hbond_site_symmetry_D
_geom_hbond_site_symmetry_H
_geom_hbond_site_symmetry_A
_geom_hbond_distance_DH
_geom_hbond_distance_HA
_geom_hbond_distance_DA
_geom_hbond_angle_DHA
_geom_hbond_publ_flag
O3 H3 N8 . . . 0.88(2) 2.46(3) 3.057(2) 125(2) yes
O3 H3 N9 . . . 0.88(2) 1.87(2) 2.7120(19) 158(3) yes
C31 H31 O6 . . 2_746 0.95 2.53 3.397(3) 152 yes
C35 H35A O6 . . 2_846 0.98 2.55 3.502(4) 166 yes

loop_
_geom_torsion_atom_site_label_1
_geom_torsion_atom_site_label_2
_geom_torsion_atom_site_label_3
_geom_torsion_atom_site_label_4
_geom_torsion_site_symmetry_1
_geom_torsion_site_symmetry_2
_geom_torsion_site_symmetry_3
_geom_torsion_site_symmetry_4
_geom_torsion
_geom_torsion_publ_flag
O6 S1 O4 Na2 . . . 2_756 -146.44(9) ?
O5 S1 O4 Na2 . . . 2_756 -16.08(13) ?
C15 S1 O4 Na2 . . . 2_756 97.84(10) ?
O6 S1 O5 Na2 . . . 4_566 78.3(2) ?
O4 S1 O5 Na2 . . . 4_566 -52.0(2) ?
C15 S1 O5 Na2 . . . 4_566 -166.41(18) ?
Na2 S1 O5 Na2 2_756 . . 4_566 -61.26(19) ?
Na2 O3 C12 C13 . . . . -167.32(14) ?
Na2 O3 C12 C20 . . . . 14.4(2) ?
O3 C12 C13 C14 . . . . -179.49(17) ?
C20 C12 C13 C14 . . . . -1.2(3) ?
O3 C12 C13 C21 . . . . 1.3(3) ?
C20 C12 C13 C21 . . . . 179.60(16) ?
C12 C13 C14 C15 . . . . 1.6(3) ?
C21 C13 C14 C15 . . . . -179.20(17) ?
C13 C14 C15 C16 . . . . -0.9(3) ?
C13 C14 C15 S1 . . . . 179.41(14) ?
O6 S1 C15 C14 . . . . -126.08(15) ?
O4 S1 C15 C14 . . . . -5.59(17) ?
O5 S1 C15 C14 . . . . 113.80(16) ?
Na2 S1 C15 C14 2_756 . . . 30.51(16) ?
O6 S1 C15 C16 . . . . 54.26(17) ?
O4 S1 C15 C16 . . . . 174.74(15) ?
O5 S1 C15 C16 . . . . -65.86(17) ?
Na2 S1 C15 C16 2_756 . . . -149.16(13) ?
C14 C15 C16 C20 . . . . -0.1(3) ?
S1 C15 C16 C20 . . . . 179.53(13) ?
C14 C15 C16 C17 . . . . 179.75(18) ?
S1 C15 C16 C17 . . . . -0.6(3) ?
C20 C16 C17 C18 . . . . 1.6(3) ?
C15 C16 C17 C18 . . . . -178.31(19) ?
C16 C17 C18 C19 . . . . -0.9(3) ?
C20 N7 C19 C18 . . . . 1.9(3) ?
Na2 N7 C19 C18 . . . . -166.24(17) ?
C17 C18 C19 N7 . . . . -0.9(4) ?
C19 N7 C20 C16 . . . . -1.1(3) ?
Na2 N7 C20 C16 . . . . 167.84(13) ?
C19 N7 C20 C12 . . . . 177.74(18) ?
Na2 N7 C20 C12 . . . . -13.3(2) ?
C17 C16 C20 N7 . . . . -0.6(3) ?
C15 C16 C20 N7 . . . . 179.29(17) ?
C17 C16 C20 C12 . . . . -179.41(17) ?
C15 C16 C20 C12 . . . . 0.5(3) ?
O3 C12 C20 N7 . . . . -0.3(2) ?
C13 C12 C20 N7 . . . . -178.66(16) ?
O3 C12 C20 C16 . . . . 178.61(16) ?
C13 C12 C20 C16 . . . . 0.2(3) ?
C22 N8 C21 C13 . . . . -163.21(16) ?
C28 N8 C21 C13 . . . . 70.82(19) ?
C12 C13 C21 N8 . . . . 63.1(2) ?
C14 C13 C21 N8 . . . . -116.12(18) ?
C28 N8 C22 C23 . . . . -155.23(16) ?
C21 N8 C22 C23 . . . . 78.5(2) ?
C27 N9 C23 C24 . . . . -1.4(3) ?
C27 N9 C23 C22 . . . . 176.90(19) ?
N8 C22 C23 N9 . . . . 6.4(3) ?
N8 C22 C23 C24 . . . . -175.17(18) ?
N9 C23 C24 C25 . . . . 1.3(3) ?
C22 C23 C24 C25 . . . . -177.0(2) ?
C23 C24 C25 C26 . . . . 0.1(3) ?
C24 C25 C26 C27 . . . . -1.3(3) ?
C23 N9 C27 C26 . . . . 0.2(3) ?
C25 C26 C27 N9 . . . . 1.2(4) ?
C22 N8 C28 C29 . . . . 72.0(2) ?
C21 N8 C28 C29 . . . . -161.71(16) ?
C33 N10 C29 C30 . . . . 0.6(3) ?
C33 N10 C29 C28 . . . . -178.2(2) ?
N8 C28 C29 N10 . . . . -145.01(18) ?
N8 C28 C29 C30 . . . . 36.2(3) ?
N10 C29 C30 C31 . . . . -0.4(3) ?
C28 C29 C30 C31 . . . . 178.36(19) ?
C29 C30 C31 C32 . . . . -0.3(3) ?
C30 C31 C32 C33 . . . . 0.7(3) ?
C29 N10 C33 C32 . . . . -0.2(4) ?
C31 C32 C33 N10 . . . . -0.4(4) ?

_cod_database_fobs_code 2022822
